data_4023066
loop_
_publ_author_name
'David G. Hilmey'
'Barry D. Davis'
'Judith C. Gallucci'
'Jennifer S. Brodbelt'
'Leo A. Paquette'

_publ_section_title
;
 X-ray Crystallographic and Mass Spectrometric Probing of
 the Conformational and Ionophoric Properties of Stereoisomeric
 Hexatetrahydrofuranylhexane Segments
;
_journal_name_full 'Journal of Organic Chemistry'
_journal_page_first 9088
_journal_page_last 9101
_journal_paper_doi 10.1021/jo7016229
_journal_volume 72
_journal_year 2007
_chemical_compound_source 'synthesis as described'
_chemical_formula_moiety 'C24 H38 O6'
_chemical_formula_sum 'C24 H38 O6'
_chemical_formula_weight 422.54
_chemical_name_common 'Paquette 1438'
_chemical_name_systematic
;
  ?
;
_space_group_IT_number 14
_symmetry_cell_setting monoclinic
_symmetry_Int_Tables_number 14
_symmetry_space_group_name_Hall '-P 2yn'
_symmetry_space_group_name_H-M 'P 1 21/n 1'
_atom_sites_solution_hydrogens geom
_atom_sites_solution_primary direct
_atom_sites_solution_secondary difmap
_audit_conform_dict_location ftp://ftp.iucr.org/pub/cif_core.dic
_audit_conform_dict_name cif_core.dic
_audit_conform_dict_version 2.3
_audit_creation_date 2006-07-18T11:51:14-00:00
_audit_creation_method 'WinGX routine CIF_UPDATE'
_cell_angle_alpha 90
_cell_angle_beta 110.603(4)
_cell_angle_gamma 90
_cell_formula_units_Z 4
_cell_length_a 11.9610(10)
_cell_length_b 14.4933(10)
_cell_length_c 13.1231(10)
_cell_measurement_reflns_used 5085
_cell_measurement_temperature 150(2)
_cell_measurement_theta_max 27.485
_cell_measurement_theta_min 2.037
_cell_measurement_wavelength 0.71073
_cell_volume 2129.4(3)
_computing_cell_refinement 'HKL Scalepack (Otwinowski & Minor 1997)'
_computing_data_collection 'Collect (Nonius BV, 1997-2000)'
_computing_data_reduction 'HKL Denzo and Scalepack (Otwinowski & Minor 1997)'
_computing_molecular_graphics 'Ortep-3 for Windows (Farrugia, 1997)'
_computing_publication_material 'WinGX publication routines (Farrugia, 1999)'
_computing_structure_refinement 'SHELXL-97 (Sheldrick, 1997)'
_computing_structure_solution 'SHELXS-86 (Sheldrick, 1986)'
_diffrn_ambient_temperature 150(2)
_diffrn_detector 'CCD plate'
_diffrn_detector_area_resol_mean 9
_diffrn_measured_fraction_theta_full 0.999
_diffrn_measured_fraction_theta_max 0.999
_diffrn_measurement_device '95mm CCD camera on \k-goniostat'
_diffrn_measurement_device_type KappaCCD
_diffrn_measurement_method 'phi and omega scans'
_diffrn_orient_matrix_type 'by Nonius Collect from scalepack cell'
_diffrn_orient_matrix_UB_11 -0.173223E-1
_diffrn_orient_matrix_UB_12 -0.676665E-1
_diffrn_orient_matrix_UB_13 -0.74133E-2
_diffrn_orient_matrix_UB_21 -0.786614E-1
_diffrn_orient_matrix_UB_22 0.127645E-1
_diffrn_orient_matrix_UB_23 -0.584585E-1
_diffrn_orient_matrix_UB_31 0.386004E-1
_diffrn_orient_matrix_UB_32 -0.43541E-2
_diffrn_orient_matrix_UB_33 -0.561691E-1
_diffrn_radiation_monochromator graphite
_diffrn_radiation_probe x-ray
_diffrn_radiation_type MoK\a
_diffrn_radiation_wavelength 0.71073
_diffrn_reflns_av_R_equivalents 0.039
_diffrn_reflns_limit_h_max 15
_diffrn_reflns_limit_h_min -15
_diffrn_reflns_limit_k_max 18
_diffrn_reflns_limit_k_min -18
_diffrn_reflns_limit_l_max 17
_diffrn_reflns_limit_l_min -17
_diffrn_reflns_number 45150
_diffrn_reflns_theta_full 27.49
_diffrn_reflns_theta_max 27.49
_diffrn_reflns_theta_min 2.86
_diffrn_source 'Enraf Nonius FR590'
_exptl_absorpt_coefficient_mu 0.093
_exptl_absorpt_correction_type none
_exptl_crystal_colour colorless
_exptl_crystal_density_diffrn 1.318
_exptl_crystal_density_method 'not measured'
_exptl_crystal_description rod
_exptl_crystal_F_000 920
_exptl_crystal_size_max 0.38
_exptl_crystal_size_mid 0.31
_exptl_crystal_size_min 0.23
_refine_diff_density_max 0.259
_refine_diff_density_min -0.24
_refine_diff_density_rms 0.056
_refine_ls_extinction_method none
_refine_ls_goodness_of_fit_ref 1.05
_refine_ls_hydrogen_treatment constr
_refine_ls_matrix_type full
_refine_ls_number_parameters 271
_refine_ls_number_reflns 4893
_refine_ls_number_restraints 0
_refine_ls_restrained_S_all 1.05
_refine_ls_R_factor_all 0.0601
_refine_ls_R_factor_gt 0.0431
_refine_ls_shift/su_max 0.002
_refine_ls_shift/su_mean 0
_refine_ls_structure_factor_coef Fsqd
_refine_ls_weighting_details 'w=1/[\s^2^(Fo^2^)+(0.0664P)^2^+0.2746P] where P=(Fo^2^+2Fc^2^)/3'
_refine_ls_weighting_scheme calc
_refine_ls_wR_factor_gt 0.1088
_refine_ls_wR_factor_ref 0.1164
_reflns_number_gt 3759
_reflns_number_total 4893
_reflns_threshold_expression >2sigma(I)
_cod_data_source_file jo7016229-File007.cif
_cod_data_source_block Paquette1438
_cod_original_sg_symbol_H-M 'P 21/n'
_cod_database_code 4023066

loop_
_symmetry_equiv_pos_as_xyz
'x, y, z'
'-x+1/2, y+1/2, -z+1/2'
'-x, -y, -z'
'x-1/2, -y-1/2, z-1/2'

loop_
_atom_site_label
_atom_site_type_symbol
_atom_site_fract_x
_atom_site_fract_y
_atom_site_fract_z
_atom_site_U_iso_or_equiv
_atom_site_adp_type
_atom_site_occupancy
_atom_site_symmetry_multiplicity
_atom_site_calc_flag
_atom_site_refinement_flags
C1 C 0.33359(11) 0.16356(9) 0.78439(10) 0.0206(3) Uani 1 1 d .
H1 H 0.3503 0.2072 0.847 0.025 Uiso 1 1 calc R
C2 C 0.42281(12) 0.08310(10) 0.81860(12) 0.0292(3) Uani 1 1 d .
H2A H 0.4478 0.0714 0.8978 0.035 Uiso 1 1 calc R
H2B H 0.3877 0.026 0.7789 0.035 Uiso 1 1 calc R
C3 C 0.52848(14) 0.11616(11) 0.78765(14) 0.0396(4) Uani 1 1 d .
H3A H 0.6014 0.1227 0.8531 0.047 Uiso 1 1 calc R
H3B H 0.5449 0.0725 0.7366 0.047 Uiso 1 1 calc R
C4 C 0.48844(12) 0.20869(10) 0.73393(12) 0.0301(3) Uani 1 1 d .
H4A H 0.5216 0.2594 0.7865 0.036 Uiso 1 1 calc R
H4B H 0.5157 0.2169 0.6715 0.036 Uiso 1 1 calc R
C5 C 0.19950(11) 0.14084(8) 0.74057(10) 0.0197(3) Uani 1 1 d .
C6 C 0.17012(13) 0.08303(10) 0.63426(11) 0.0297(3) Uani 1 1 d .
H6A H 0.2427 0.0737 0.6156 0.036 Uiso 1 1 calc R
H6B H 0.1373 0.022 0.6428 0.036 Uiso 1 1 calc R
C7 C 0.07754(14) 0.13946(11) 0.54648(11) 0.0350(4) Uani 1 1 d .
H7A H 0.0917 0.1363 0.4766 0.042 Uiso 1 1 calc R
H7B H -0.0044 0.1174 0.5349 0.042 Uiso 1 1 calc R
C8 C 0.09597(13) 0.23651(11) 0.59188(10) 0.0297(3) Uani 1 1 d .
H8A H 0.1584 0.2687 0.572 0.036 Uiso 1 1 calc R
H8B H 0.0209 0.2724 0.5637 0.036 Uiso 1 1 calc R
C9 C 0.15287(11) 0.09454(9) 0.82609(10) 0.0199(3) Uani 1 1 d .
C10 C 0.02113(12) 0.06463(9) 0.77264(11) 0.0256(3) Uani 1 1 d .
H10A H -0.0249 0.0817 0.8195 0.031 Uiso 1 1 calc R
H10B H -0.0157 0.0949 0.701 0.031 Uiso 1 1 calc R
C11 C 0.02228(15) -0.04044(11) 0.75912(13) 0.0381(4) Uani 1 1 d .
H11A H -0.0342 -0.0702 0.7888 0.046 Uiso 1 1 calc R
H11B H -0.0006 -0.0571 0.6813 0.046 Uiso 1 1 calc R
C12 C 0.14894(15) -0.07072(10) 0.82186(13) 0.0373(4) Uani 1 1 d .
H12A H 0.1512 -0.1085 0.8854 0.045 Uiso 1 1 calc R
H12B H 0.18 -0.1084 0.7747 0.045 Uiso 1 1 calc R
C13 C 0.17395(11) 0.14656(9) 0.93792(9) 0.0179(3) Uani 1 1 d .
C14 C 0.13161(12) 0.08096(9) 1.01188(10) 0.0227(3) Uani 1 1 d .
H14A H 0.0617 0.1073 1.0254 0.027 Uiso 1 1 calc R
H14B H 0.1096 0.0196 0.9774 0.027 Uiso 1 1 calc R
C15 C 0.23851(13) 0.07336(11) 1.11790(11) 0.0308(3) Uani 1 1 d .
H15A H 0.2354 0.1211 1.1708 0.037 Uiso 1 1 calc R
H15B H 0.2424 0.0116 1.1513 0.037 Uiso 1 1 calc R
C16 C 0.34281(12) 0.08886(10) 1.08052(11) 0.0286(3) Uani 1 1 d .
H16A H 0.4127 0.1127 1.1409 0.034 Uiso 1 1 calc R
H16B H 0.3657 0.0307 1.0534 0.034 Uiso 1 1 calc R
C17 C 0.12297(11) 0.24776(8) 0.93834(9) 0.0177(3) Uani 1 1 d .
C18 C 0.19969(12) 0.32474(8) 0.91304(10) 0.0202(3) Uani 1 1 d .
H18A H 0.2764 0.2996 0.9124 0.024 Uiso 1 1 calc R
H18B H 0.1565 0.3536 0.8416 0.024 Uiso 1 1 calc R
C19 C 0.22065(12) 0.39453(9) 1.00524(10) 0.0237(3) Uani 1 1 d .
H19A H 0.2973 0.4276 1.0208 0.028 Uiso 1 1 calc R
H19B H 0.1547 0.4399 0.9883 0.028 Uiso 1 1 calc R
C20 C 0.22352(12) 0.33245(9) 1.09859(10) 0.0256(3) Uani 1 1 d .
H20A H 0.303 0.3033 1.1317 0.031 Uiso 1 1 calc R
H20B H 0.2052 0.3678 1.1554 0.031 Uiso 1 1 calc R
C21 C -0.01065(11) 0.26181(9) 0.86935(10) 0.0209(3) Uani 1 1 d .
H21 H -0.0262 0.2359 0.795 0.025 Uiso 1 1 calc R
C22 C -0.10274(12) 0.22111(10) 0.91489(11) 0.0271(3) Uani 1 1 d .
H22A H -0.1398 0.1646 0.8747 0.032 Uiso 1 1 calc R
H22B H -0.0647 0.2058 0.9931 0.032 Uiso 1 1 calc R
C23 C -0.19513(14) 0.29702(12) 0.89832(13) 0.0388(4) Uani 1 1 d .
H23A H -0.2578 0.2936 0.8251 0.047 Uiso 1 1 calc R
H23B H -0.2329 0.2945 0.9543 0.047 Uiso 1 1 calc R
C24 C -0.11922(14) 0.38202(11) 0.91055(12) 0.0383(4) Uani 1 1 d .
H24A H -0.1688 0.4355 0.8744 0.046 Uiso 1 1 calc R
H24B H -0.0777 0.3969 0.9884 0.046 Uiso 1 1 calc R
O1 O 0.36143(8) 0.20874(6) 0.69796(7) 0.0244(2) Uani 1 1 d .
O2 O 0.13262(8) 0.22532(6) 0.70755(6) 0.0222(2) Uani 1 1 d .
O3 O 0.22043(9) 0.01041(6) 0.85739(8) 0.0261(2) Uani 1 1 d .
O4 O 0.30121(7) 0.15560(6) 0.99458(6) 0.0207(2) Uani 1 1 d .
O5 O 0.13375(8) 0.26448(6) 1.05092(6) 0.0206(2) Uani 1 1 d .
O6 O -0.03544(8) 0.35992(6) 0.85966(7) 0.0283(2) Uani 1 1 d .

loop_
_atom_site_aniso_label
_atom_site_aniso_U_11
_atom_site_aniso_U_22
_atom_site_aniso_U_33
_atom_site_aniso_U_23
_atom_site_aniso_U_13
_atom_site_aniso_U_12
C1 0.0234(7) 0.0203(6) 0.0219(6) 0.0044(5) 0.0126(5) 0.0031(5)
C2 0.0282(7) 0.0276(7) 0.0373(8) 0.0110(6) 0.0183(6) 0.0088(6)
C3 0.0318(8) 0.0386(9) 0.0567(10) 0.0193(8) 0.0260(7) 0.0115(7)
C4 0.0227(7) 0.0335(8) 0.0380(8) 0.0112(6) 0.0155(6) 0.0040(6)
C5 0.0233(6) 0.0170(6) 0.0206(6) -0.0024(5) 0.0100(5) 0.0014(5)
C6 0.0379(8) 0.0279(7) 0.0300(7) -0.0124(6) 0.0203(6) -0.0075(6)
C7 0.0316(8) 0.0524(10) 0.0213(7) -0.0097(6) 0.0100(6) -0.0106(7)
C8 0.0267(7) 0.0431(9) 0.0183(6) 0.0046(6) 0.0065(5) 0.0072(6)
C9 0.0222(6) 0.0161(6) 0.0236(6) -0.0015(5) 0.0109(5) 0.0005(5)
C10 0.0265(7) 0.0271(7) 0.0259(7) -0.0076(6) 0.0127(6) -0.0056(6)
C11 0.0439(9) 0.0302(8) 0.0444(9) -0.0156(7) 0.0209(7) -0.0151(7)
C12 0.0499(10) 0.0180(7) 0.0522(9) -0.0068(6) 0.0281(8) -0.0076(7)
C13 0.0174(6) 0.0176(6) 0.0193(6) -0.0006(5) 0.0070(5) 0.0001(5)
C14 0.0257(7) 0.0201(7) 0.0257(6) 0.0021(5) 0.0134(5) -0.0009(5)
C15 0.0316(8) 0.0329(8) 0.0296(7) 0.0127(6) 0.0128(6) 0.0042(6)
C16 0.0268(7) 0.0313(8) 0.0252(7) 0.0114(6) 0.0062(6) 0.0053(6)
C17 0.0202(6) 0.0193(6) 0.0143(6) -0.0013(5) 0.0070(5) 0.0006(5)
C18 0.0234(7) 0.0175(6) 0.0213(6) -0.0011(5) 0.0100(5) 0.0002(5)
C19 0.0256(7) 0.0191(7) 0.0270(7) -0.0049(5) 0.0100(5) -0.0025(5)
C20 0.0267(7) 0.0268(7) 0.0218(6) -0.0076(5) 0.0067(5) -0.0054(6)
C21 0.0202(6) 0.0211(7) 0.0206(6) -0.0025(5) 0.0062(5) 0.0024(5)
C22 0.0208(7) 0.0342(8) 0.0274(7) -0.0045(6) 0.0099(5) -0.0009(6)
C23 0.0290(8) 0.0558(10) 0.0367(8) 0.0054(7) 0.0177(7) 0.0135(7)
C24 0.0431(9) 0.0412(9) 0.0302(8) -0.0033(7) 0.0123(7) 0.0207(7)
O1 0.0237(5) 0.0255(5) 0.0282(5) 0.0089(4) 0.0144(4) 0.0044(4)
O2 0.0248(5) 0.0244(5) 0.0171(4) 0.0005(3) 0.0069(4) 0.0055(4)
O3 0.0317(5) 0.0146(4) 0.0364(5) 0.0001(4) 0.0175(4) 0.0015(4)
O4 0.0182(5) 0.0221(5) 0.0211(4) 0.0048(4) 0.0059(4) 0.0017(4)
O5 0.0226(5) 0.0235(5) 0.0171(4) -0.0048(3) 0.0085(4) -0.0038(4)
O6 0.0269(5) 0.0236(5) 0.0329(5) -0.0003(4) 0.0086(4) 0.0079(4)

loop_
_atom_type_symbol
_atom_type_description
_atom_type_scat_dispersion_real
_atom_type_scat_dispersion_imag
_atom_type_scat_source
C C 0.0033 0.0016 'International Tables Vol C Tables 4.2.6.8 and 6.1.1.4'
H H 0 0 'International Tables Vol C Tables 4.2.6.8 and 6.1.1.4'
O O 0.0106 0.006 'International Tables Vol C Tables 4.2.6.8 and 6.1.1.4'

loop_
_geom_angle_atom_site_label_1
_geom_angle_atom_site_label_2
_geom_angle_atom_site_label_3
_geom_angle
O1 C1 C5 107.54(9)
O1 C1 C2 104.17(9)
C5 C1 C2 118.20(11)
O1 C1 H1 108.9
C5 C1 H1 108.9
C2 C1 H1 108.9
C3 C2 C1 103.75(11)
C3 C2 H2A 111
C1 C2 H2A 111
C3 C2 H2B 111
C1 C2 H2B 111
H2A C2 H2B 109
C4 C3 C2 104.19(11)
C4 C3 H3A 110.9
C2 C3 H3A 110.9
C4 C3 H3B 110.9
C2 C3 H3B 110.9
H3A C3 H3B 108.9
O1 C4 C3 106.32(11)
O1 C4 H4A 110.5
C3 C4 H4A 110.5
O1 C4 H4B 110.5
C3 C4 H4B 110.5
H4A C4 H4B 108.7
O2 C5 C1 109.01(10)
O2 C5 C6 105.12(10)
C1 C5 C6 109.10(10)
O2 C5 C9 106.18(9)
C1 C5 C9 114.26(10)
C6 C5 C9 112.68(10)
C7 C6 C5 105.25(11)
C7 C6 H6A 110.7
C5 C6 H6A 110.7
C7 C6 H6B 110.7
C5 C6 H6B 110.7
H6A C6 H6B 108.8
C8 C7 C6 103.57(11)
C8 C7 H7A 111
C6 C7 H7A 111
C8 C7 H7B 111
C6 C7 H7B 111
H7A C7 H7B 109
O2 C8 C7 105.06(11)
O2 C8 H8A 110.7
C7 C8 H8A 110.7
O2 C8 H8B 110.7
C7 C8 H8B 110.7
H8A C8 H8B 108.8
O3 C9 C10 105.80(10)
O3 C9 C5 105.13(9)
C10 C9 C5 110.97(10)
O3 C9 C13 104.33(9)
C10 C9 C13 110.95(10)
C5 C9 C13 118.48(10)
C11 C10 C9 106.38(11)
C11 C10 H10A 110.5
C9 C10 H10A 110.5
C11 C10 H10B 110.5
C9 C10 H10B 110.5
H10A C10 H10B 108.6
C12 C11 C10 105.85(12)
C12 C11 H11A 110.6
C10 C11 H11A 110.6
C12 C11 H11B 110.6
C10 C11 H11B 110.6
H11A C11 H11B 108.7
O3 C12 C11 107.94(12)
O3 C12 H12A 110.1
C11 C12 H12A 110.1
O3 C12 H12B 110.1
C11 C12 H12B 110.1
H12A C12 H12B 108.4
O4 C13 C14 104.36(9)
O4 C13 C17 104.50(9)
C14 C13 C17 110.51(9)
O4 C13 C9 108.30(9)
C14 C13 C9 107.68(10)
C17 C13 C9 120.31(9)
C15 C14 C13 105.01(10)
C15 C14 H14A 110.7
C13 C14 H14A 110.7
C15 C14 H14B 110.7
C13 C14 H14B 110.7
H14A C14 H14B 108.8
C16 C15 C14 102.48(11)
C16 C15 H15A 111.3
C14 C15 H15A 111.3
C16 C15 H15B 111.3
C14 C15 H15B 111.3
H15A C15 H15B 109.2
O4 C16 C15 104.96(10)
O4 C16 H16A 110.8
C15 C16 H16A 110.8
O4 C16 H16B 110.8
C15 C16 H16B 110.8
H16A C16 H16B 108.8
O5 C17 C21 106.01(9)
O5 C17 C18 104.42(9)
C21 C17 C18 110.27(10)
O5 C17 C13 105.06(9)
C21 C17 C13 115.96(10)
C18 C17 C13 113.96(10)
C19 C18 C17 104.53(9)
C19 C18 H18A 110.8
C17 C18 H18A 110.8
C19 C18 H18B 110.8
C17 C18 H18B 110.8
H18A C18 H18B 108.9
C20 C19 C18 101.45(10)
C20 C19 H19A 111.5
C18 C19 H19A 111.5
C20 C19 H19B 111.5
C18 C19 H19B 111.5
H19A C19 H19B 109.3
O5 C20 C19 104.86(10)
O5 C20 H20A 110.8
C19 C20 H20A 110.8
O5 C20 H20B 110.8
C19 C20 H20B 110.8
H20A C20 H20B 108.9
O6 C21 C22 104.91(10)
O6 C21 C17 108.52(10)
C22 C21 C17 116.99(10)
O6 C21 H21 108.7
C22 C21 H21 108.7
C17 C21 H21 108.7
C23 C22 C21 104.48(11)
C23 C22 H22A 110.9
C21 C22 H22A 110.9
C23 C22 H22B 110.9
C21 C22 H22B 110.9
H22A C22 H22B 108.9
C24 C23 C22 101.32(12)
C24 C23 H23A 111.5
C22 C23 H23A 111.5
C24 C23 H23B 111.5
C22 C23 H23B 111.5
H23A C23 H23B 109.3
O6 C24 C23 105.30(12)
O6 C24 H24A 110.7
C23 C24 H24A 110.7
O6 C24 H24B 110.7
C23 C24 H24B 110.7
H24A C24 H24B 108.8
C4 O1 C1 104.66(9)
C8 O2 C5 110.16(9)
C12 O3 C9 113.04(10)
C16 O4 C13 110.74(9)
C20 O5 C17 110.08(9)
C24 O6 C21 109.63(10)

loop_
_geom_bond_atom_site_label_1
_geom_bond_atom_site_label_2
_geom_bond_distance
C1 O1 1.4463(14)
C1 C5 1.5370(18)
C1 C2 1.5372(18)
C1 H1 1
C2 C3 1.5341(19)
C2 H2A 0.99
C2 H2B 0.99
C3 C4 1.512(2)
C3 H3A 0.99
C3 H3B 0.99
C4 O1 1.4234(16)
C4 H4A 0.99
C4 H4B 0.99
C5 O2 1.4433(15)
C5 C6 1.5578(17)
C5 C9 1.5690(17)
C6 C7 1.525(2)
C6 H6A 0.99
C6 H6B 0.99
C7 C8 1.513(2)
C7 H7A 0.99
C7 H7B 0.99
C8 O2 1.4332(15)
C8 H8A 0.99
C8 H8B 0.99
C9 O3 1.4404(15)
C9 C10 1.5443(18)
C9 C13 1.5892(16)
C10 C11 1.534(2)
C10 H10A 0.99
C10 H10B 0.99
C11 C12 1.513(2)
C11 H11A 0.99
C11 H11B 0.99
C12 O3 1.4320(17)
C12 H12A 0.99
C12 H12B 0.99
C13 O4 1.4459(14)
C13 C14 1.5647(17)
C13 C17 1.5891(17)
C14 C15 1.5266(19)
C14 H14A 0.99
C14 H14B 0.99
C15 C16 1.5093(19)
C15 H15A 0.99
C15 H15B 0.99
C16 O4 1.4354(15)
C16 H16A 0.99
C16 H16B 0.99
C17 O5 1.4574(13)
C17 C21 1.5483(17)
C17 C18 1.5529(17)
C18 C19 1.5284(17)
C18 H18A 0.99
C18 H18B 0.99
C19 C20 1.5106(18)
C19 H19A 0.99
C19 H19B 0.99
C20 O5 1.4290(16)
C20 H20A 0.99
C20 H20B 0.99
C21 O6 1.4489(16)
C21 C22 1.5432(18)
C21 H21 1
C22 C23 1.520(2)
C22 H22A 0.99
C22 H22B 0.99
C23 C24 1.505(2)
C23 H23A 0.99
C23 H23B 0.99
C24 O6 1.4226(17)
C24 H24A 0.99
C24 H24B 0.99

loop_
_geom_torsion_atom_site_label_1
_geom_torsion_atom_site_label_2
_geom_torsion_atom_site_label_3
_geom_torsion_atom_site_label_4
_geom_torsion
O1 C1 C2 C3 26.11(14)
C5 C1 C2 C3 145.33(12)
C1 C2 C3 C4 -2.90(16)
C2 C3 C4 O1 -21.85(16)
O1 C1 C5 O2 -59.20(11)
C2 C1 C5 O2 -176.64(10)
O1 C1 C5 C6 55.08(13)
C2 C1 C5 C6 -62.36(14)
O1 C1 C5 C9 -177.79(9)
C2 C1 C5 C9 64.77(14)
O2 C5 C6 C7 -3.99(14)
C1 C5 C6 C7 -120.78(12)
C9 C5 C6 C7 111.21(12)
C5 C6 C7 C8 21.91(14)
C6 C7 C8 O2 -32.46(14)
O2 C5 C9 O3 179.77(9)
C1 C5 C9 O3 -60.05(12)
C6 C5 C9 O3 65.21(13)
O2 C5 C9 C10 65.83(12)
C1 C5 C9 C10 -173.98(10)
C6 C5 C9 C10 -48.72(14)
O2 C5 C9 C13 -64.23(13)
C1 C5 C9 C13 55.95(14)
C6 C5 C9 C13 -178.79(10)
O3 C9 C10 C11 -9.22(13)
C5 C9 C10 C11 104.29(12)
C13 C9 C10 C11 -121.79(11)
C9 C10 C11 C12 9.86(15)
C10 C11 C12 O3 -6.98(15)
O3 C9 C13 O4 54.73(11)
C10 C9 C13 O4 168.23(10)
C5 C9 C13 O4 -61.70(13)
O3 C9 C13 C14 -57.58(12)
C10 C9 C13 C14 55.92(13)
C5 C9 C13 C14 -174.01(10)
O3 C9 C13 C17 174.66(10)
C10 C9 C13 C17 -71.84(14)
C5 C9 C13 C17 58.23(15)
O4 C13 C14 C15 10.86(13)
C17 C13 C14 C15 -100.97(11)
C9 C13 C14 C15 125.81(11)
C13 C14 C15 C16 -27.96(14)
C14 C15 C16 O4 35.49(14)
O4 C13 C17 O5 -71.09(10)
C14 C13 C17 O5 40.65(12)
C9 C13 C17 O5 167.11(9)
O4 C13 C17 C21 172.25(9)
C14 C13 C17 C21 -76.01(12)
C9 C13 C17 C21 50.45(14)
O4 C13 C17 C18 42.60(12)
C14 C13 C17 C18 154.34(10)
C9 C13 C17 C18 -79.20(13)
O5 C17 C18 C19 -14.82(12)
C21 C17 C18 C19 98.67(11)
C13 C17 C18 C19 -128.89(10)
C17 C18 C19 C20 32.00(12)
C18 C19 C20 O5 -38.41(12)
O5 C17 C21 O6 76.07(11)
C18 C17 C21 O6 -36.40(12)
C13 C17 C21 O6 -167.80(9)
O5 C17 C21 C22 -42.30(13)
C18 C17 C21 C22 -154.77(10)
C13 C17 C21 C22 73.83(13)
O6 C21 C22 C23 15.11(13)
C17 C21 C22 C23 135.41(12)
C21 C22 C23 C24 -31.83(14)
C22 C23 C24 O6 38.08(14)
C3 C4 O1 C1 39.58(14)
C5 C1 O1 C4 -167.09(10)
C2 C1 O1 C4 -40.86(13)
C7 C8 O2 C5 31.69(14)
C1 C5 O2 C8 99.71(11)
C6 C5 O2 C8 -17.13(13)
C9 C5 O2 C8 -136.75(10)
C11 C12 O3 C9 1.15(15)
C10 C9 O3 C12 5.14(13)
C5 C9 O3 C12 -112.36(11)
C13 C9 O3 C12 122.27(11)
C15 C16 O4 C13 -30.46(14)
C14 C13 O4 C16 11.95(12)
C17 C13 O4 C16 128.04(10)
C9 C13 O4 C16 -102.57(11)
C19 C20 O5 C17 30.80(13)
C21 C17 O5 C20 -126.15(10)
C18 C17 O5 C20 -9.67(12)
C13 C17 O5 C20 110.56(11)
C23 C24 O6 C21 -30.18(14)
C22 C21 O6 C24 9.08(13)
C17 C21 O6 C24 -116.68(11)
